data_7244678
loop_
_publ_author_name
'Yuan, Zhenbo'
'Lu, Liushen'
'Liu, Meiling'
'Liu, Xuanzhong'
'Liu, Changmei'
'Yin, Dejing'
'Zhang, Yan'
'Rao, Yijian'

_publ_section_title
;
 Natural product cercosporin as a bioinspired photocatalyst for the
 synthesis of peptides containing kynurenine via an energy transfer
 mechanism
;
_journal_issue 8
_journal_name_full 'Green Chemistry'
_journal_page_first 3277
_journal_page_last 3283
_journal_paper_doi 10.1039/D2GC00116K
_journal_volume 24
_journal_year 2022
_chemical_absolute_configuration rm
_chemical_formula_moiety 'C17 H22 N2 O6'
_chemical_formula_sum 'C17 H22 N2 O6'
_chemical_formula_weight 350.36
_space_group_crystal_system monoclinic
_space_group_IT_number 5
_space_group_name_Hall 'C 2y'
_space_group_name_H-M_alt 'C 1 2 1'
_atom_sites_solution_hydrogens geom
_audit_update_record
;
2021-12-30 deposited with the CCDC.	2022-03-16 downloaded from the CCDC.
;
_cell_angle_alpha 90
_cell_angle_beta 125.998(2)
_cell_angle_gamma 90
_cell_formula_units_Z 4
_cell_length_a 20.3983(8)
_cell_length_b 8.6680(3)
_cell_length_c 14.0946(6)
_cell_measurement_reflns_used 9917
_cell_measurement_temperature 301.(2)
_cell_measurement_theta_max 66.6645
_cell_measurement_theta_min 3.8764
_cell_volume 2016.20(15)
_computing_cell_refinement 'SAINT V8.38A (Bruker Nano, Inc., 2017)'
_computing_data_collection 'Bruker Instrument Service vV6.2.12'
_computing_data_reduction 'SAINT V8.38A (Bruker Nano, Inc., 2017)'
_computing_molecular_graphics 'shelXle (C.B. Huebschle, rev 958)'
_computing_structure_refinement 'SHELXL-2018/3 (Sheldrick, 2018)'
_computing_structure_solution 'SHELXT 2014/5 (Sheldrick, 2014)'
_diffrn_ambient_temperature 301.(2)
_diffrn_detector_area_resol_mean 7.3910
_diffrn_measured_fraction_theta_full 0.999
_diffrn_measured_fraction_theta_max 0.999
_diffrn_measurement_device_type 'Bruker APEX-II CCD'
_diffrn_measurement_method '\f and \w scans'
_diffrn_radiation_type CuK\a
_diffrn_radiation_wavelength 1.54178
_diffrn_reflns_av_R_equivalents 0.0349
_diffrn_reflns_av_unetI/netI 0.0260
_diffrn_reflns_limit_h_max 24
_diffrn_reflns_limit_h_min -24
_diffrn_reflns_limit_k_max 10
_diffrn_reflns_limit_k_min -10
_diffrn_reflns_limit_l_max 16
_diffrn_reflns_limit_l_min -16
_diffrn_reflns_number 18112
_diffrn_reflns_theta_full 66.68
_diffrn_reflns_theta_max 66.68
_diffrn_reflns_theta_min 3.88
_exptl_absorpt_coefficient_mu 0.737
_exptl_absorpt_correction_T_max 0.86
_exptl_absorpt_correction_T_min 0.66
_exptl_absorpt_correction_type multi-scan
_exptl_absorpt_process_details
;
SADABS-2016/2 - Bruker AXS area detector scaling and absorption correction
;
_exptl_crystal_colour colourless
_exptl_crystal_density_diffrn 1.154
_exptl_crystal_density_method 'not measured'
_exptl_crystal_description block
_exptl_crystal_F_000 744
_exptl_crystal_size_max 0.450
_exptl_crystal_size_mid 0.260
_exptl_crystal_size_min 0.210
_refine_diff_density_max 0.477
_refine_diff_density_min -0.301
_refine_ls_abs_structure_details
;

Refined as an inversion twin.
;
_refine_ls_abs_structure_Flack 1.1(4)
_refine_ls_extinction_coef 0.0060(11)
_refine_ls_extinction_method 'SHELXL-2018/3 (Sheldrick 2018)'
_refine_ls_goodness_of_fit_ref 1.179
_refine_ls_hydrogen_treatment constr
_refine_ls_matrix_type full
_refine_ls_number_parameters 232
_refine_ls_number_reflns 3580
_refine_ls_number_restraints 53
_refine_ls_restrained_S_all 1.255
_refine_ls_R_factor_all 0.0620
_refine_ls_R_factor_gt 0.0596
_refine_ls_shift/su_max 0.009
_refine_ls_shift/su_mean 0.001
_refine_ls_structure_factor_coef Fsqd
_refine_ls_weighting_details 'w=1/[\s^2^(Fo^2^)+(0.1172P)^2^+0.5096P] where P=(Fo^2^+2Fc^2^)/3'
_refine_ls_weighting_scheme calc
_refine_ls_wR_factor_gt 0.1787
_refine_ls_wR_factor_ref 0.1829
_reflns_number_gt 3362
_reflns_number_total 3580
_reflns_threshold_expression 'I > 2\s(I)'
_cod_data_source_file d2gc00116k2.cif
_cod_data_source_block 20210427_STIFE
_cod_depositor_comments
;
The following automatic conversions were performed:

data item '_exptl_absorpt_correction_type' value 'Multi-Scan' was
changed to 'multi-scan' in accordance with the
/home/data/users/saulius/crontab/automatic-downloads/rss-feeds/RSC/lib/dictionaries/cif_core.dic
dictionary named 'cif_core.dic' version 2.4.2 last updated on
2011-04-26.

Automatic conversion script
Id: cif_fix_values 7556 2019-12-06 15:28:31Z antanas 

 Adding full bibliography for 7244678.cif.
;
_cod_original_cell_volume 2016.20(14)
_cod_database_code 7244678

loop_
_space_group_symop_operation_xyz
'x, y, z'
'-x, y, -z'
'x+1/2, y+1/2, z'
'-x+1/2, y+1/2, -z'

loop_
_atom_site_type_symbol
_atom_site_label
_atom_site_fract_x
_atom_site_fract_y
_atom_site_fract_z
_atom_site_U_iso_or_equiv
_atom_site_adp_type
_atom_site_calc_flag
_atom_site_refinement_flags_adp
_atom_site_refinement_flags_occupancy
_atom_site_refinement_flags_posn
_atom_site_occupancy
_atom_site_disorder_assembly
_atom_site_disorder_group
N N1 0.6947(3) 0.6920(4) 0.3236(3) 0.0667(9) Uani d . . . 1 . .
H H1B 0.70806 0.596516 0.340352 0.08 Uiso calc U . R 1 . .
O O1 0.4294(3) 0.1369(6) 0.3352(9) 0.162(3) Uani d U . . 1 . .
C C1 0.3911(3) 0.4585(7) 0.3245(5) 0.0729(12) Uani d . . . 1 . .
H H1 0.367763 0.362426 0.315385 0.087 Uiso calc U . R 1 . .
N N2 0.5177(3) 0.3369(4) 0.3874(5) 0.0834(13) Uani d U . . 1 . .
H H2B 0.567676 0.352594 0.415448 0.1 Uiso calc U . R 1 . .
O O2 0.63775(17) 0.5297(3) 0.4449(3) 0.0611(7) Uani d . . . 1 . .
C C2 0.3468(3) 0.5908(7) 0.3022(4) 0.0726(12) Uani d . . . 1 . .
H H2 0.29375 0.583036 0.278866 0.087 Uiso calc U . R 1 . .
C C3 0.3795(3) 0.7336(6) 0.3138(4) 0.0684(12) Uani d . . . 1 . .
H H3 0.349195 0.821998 0.299846 0.082 Uiso calc U . R 1 . .
O O3 0.76349(16) 0.8105(3) 0.6106(2) 0.0578(7) Uani d . . . 1 . .
C C5 0.5048(2) 0.6141(4) 0.3704(3) 0.0500(8) Uani d . . . 1 . .
O O5 0.6497(3) 0.8728(5) 0.1867(3) 0.1032(15) Uani d . . . 1 . .
C C4 0.4575(3) 0.7455(5) 0.3463(4) 0.0589(9) Uani d . . . 1 . .
H H4 0.479076 0.842583 0.352414 0.071 Uiso calc U . R 1 . .
O O4 0.82120(18) 0.6613(4) 0.5493(3) 0.0700(9) Uani d . . . 1 . .
C C6 0.4714(2) 0.4690(5) 0.3610(4) 0.0587(9) Uani d . . . 1 . .
O O6 0.6811(3) 0.6342(6) 0.1618(4) 0.1020(14) Uani d U . . 1 . .
C C7 0.4955(4) 0.1871(7) 0.3752(11) 0.124(3) Uani d U . . 1 . .
H H7 0.53636 0.11473 0.401028 0.148 Uiso calc U . R 1 . .
C C8 0.5888(2) 0.6352(4) 0.4053(3) 0.0483(8) Uani d . . . 1 . .
C C9 0.6141(2) 0.7926(4) 0.3907(3) 0.0515(8) Uani d . . . 1 . .
H H9A 0.618169 0.862933 0.447532 0.062 Uiso calc U . R 1 . .
H H9AB 0.572427 0.831709 0.313079 0.062 Uiso calc U . R 1 . .
C C10 0.6954(2) 0.7900(4) 0.4068(3) 0.0501(8) Uani d . . . 1 . .
H H10 0.705768 0.895338 0.393499 0.06 Uiso calc U . R 1 . .
C C11 0.7667(2) 0.7436(4) 0.5284(3) 0.0512(8) Uani d . . . 1 . .
C C12 0.8322(3) 0.7824(7) 0.7309(4) 0.0807(14) Uani d . . . 1 . .
H H12A 0.839761 0.673303 0.744852 0.121 Uiso calc U . R 1 . .
H H12B 0.822326 0.828556 0.783295 0.121 Uiso calc U . R 1 . .
H H12C 0.880046 0.826853 0.744061 0.121 Uiso calc U . R 1 . .
C C13 0.6732(3) 0.7484(6) 0.2194(4) 0.0639(10) Uani d . . . 1 . .
C C14 0.6606(4) 0.6562(10) 0.0432(5) 0.110(2) Uani d U . D 1 . .
C C15 0.6847(9) 0.5041(15) 0.0233(9) 0.171(4) Uani d U . D 1 . .
H H15A 0.65258 0.424028 0.024156 0.256 Uiso calc U . R 1 . .
H H15B 0.740967 0.485557 0.084209 0.256 Uiso calc U . R 1 . .
H H15C 0.676172 0.504828 -0.051373 0.256 Uiso calc U . R 1 . .
C C16 0.5722(5) 0.6689(15) -0.0390(6) 0.138(3) Uani d U . D 1 . .
H H16A 0.552306 0.732168 -0.00515 0.207 Uiso calc U . R 1 . .
H H16B 0.548471 0.568063 -0.054948 0.207 Uiso calc U . R 1 . .
H H16C 0.558032 0.714882 -0.110791 0.207 Uiso calc U . R 1 . .
C C17 0.7118(7) 0.7756(17) 0.0462(8) 0.162(4) Uani d U . D 1 . .
H H17A 0.764004 0.773177 0.120679 0.243 Uiso calc U . R 1 . .
H H17B 0.687242 0.874644 0.035406 0.243 Uiso calc U . R 1 . .
H H17C 0.718022 0.75784 -0.015303 0.243 Uiso calc U . R 1 . .

loop_
_atom_site_aniso_label
_atom_site_aniso_U_11
_atom_site_aniso_U_22
_atom_site_aniso_U_33
_atom_site_aniso_U_12
_atom_site_aniso_U_13
_atom_site_aniso_U_23
N1 0.100(3) 0.0518(18) 0.069(2) 0.0050(17) 0.062(2) 0.0008(16)
O1 0.100(3) 0.060(2) 0.318(9) -0.018(2) 0.118(5) -0.016(4)
C1 0.055(2) 0.076(3) 0.088(3) -0.010(2) 0.042(2) -0.012(2)
N2 0.067(2) 0.046(2) 0.148(4) -0.0062(17) 0.070(3) -0.008(2)
O2 0.0563(14) 0.0437(13) 0.092(2) 0.0041(11) 0.0480(15) 0.0051(13)
C2 0.0463(19) 0.091(3) 0.076(3) 0.005(2) 0.0332(19) -0.004(2)
C3 0.056(2) 0.075(3) 0.068(2) 0.019(2) 0.0335(19) 0.007(2)
O3 0.0601(14) 0.0577(15) 0.0501(14) -0.0025(12) 0.0294(12) 0.0020(12)
C5 0.0504(17) 0.0493(19) 0.0511(17) 0.0030(16) 0.0302(15) -0.0018(15)
O5 0.159(4) 0.078(3) 0.064(2) 0.016(3) 0.060(2) 0.0163(18)
C4 0.061(2) 0.054(2) 0.062(2) 0.0092(17) 0.0361(18) 0.0030(17)
O4 0.0571(15) 0.0601(18) 0.091(2) 0.0029(13) 0.0427(15) 0.0007(15)
C6 0.0528(19) 0.055(2) 0.068(2) -0.0012(17) 0.0354(18) -0.0073(18)
O6 0.150(3) 0.111(3) 0.079(2) 0.017(3) 0.086(2) 0.005(2)
C7 0.093(3) 0.051(3) 0.242(7) -0.007(3) 0.107(4) -0.017(4)
C8 0.0514(18) 0.0464(18) 0.0484(17) 0.0015(16) 0.0301(15) -0.0027(15)
C9 0.0543(17) 0.0460(19) 0.0541(19) 0.0026(15) 0.0318(16) -0.0014(15)
C10 0.0631(19) 0.0423(17) 0.0561(19) 0.0011(15) 0.0412(17) 0.0026(14)
C11 0.0477(17) 0.0426(18) 0.063(2) -0.0058(14) 0.0323(16) 0.0010(15)
C12 0.081(3) 0.080(3) 0.054(2) -0.017(3) 0.025(2) 0.004(2)
C13 0.068(2) 0.078(3) 0.054(2) -0.007(2) 0.0409(18) -0.003(2)
C14 0.131(4) 0.164(6) 0.072(3) -0.011(4) 0.079(3) -0.013(3)
C15 0.227(9) 0.208(9) 0.113(5) 0.027(8) 0.120(6) -0.028(6)
C16 0.143(5) 0.177(8) 0.075(3) -0.006(6) 0.053(4) -0.012(5)
C17 0.173(7) 0.245(10) 0.106(5) -0.061(7) 0.103(5) -0.018(6)

loop_
_atom_type_symbol
_atom_type_description
_atom_type_scat_dispersion_real
_atom_type_scat_dispersion_imag
_atom_type_scat_source
C C 0.0181 0.0091 'International Tables Vol C Tables 4.2.6.8 and 6.1.1.4'
H H 0.0000 0.0000 'International Tables Vol C Tables 4.2.6.8 and 6.1.1.4'
N N 0.0311 0.0180 'International Tables Vol C Tables 4.2.6.8 and 6.1.1.4'
O O 0.0492 0.0322 'International Tables Vol C Tables 4.2.6.8 and 6.1.1.4'

loop_
_geom_angle_atom_site_label_1
_geom_angle_atom_site_label_2
_geom_angle_atom_site_label_3
_geom_angle_site_symmetry_1
_geom_angle_site_symmetry_3
_geom_angle
_geom_angle_publ_flag
C13 N1 C10 . . 120.8(4) ?
C13 N1 H1B . . 119.6 ?
C10 N1 H1B . . 119.6 ?
C2 C1 C6 . . 119.9(5) ?
C2 C1 H1 . . 120.1 ?
C6 C1 H1 . . 120.1 ?
C7 N2 C6 . . 129.2(4) ?
C7 N2 H2B . . 115.4 ?
C6 N2 H2B . . 115.4 ?
C3 C2 C1 . . 121.1(4) ?
C3 C2 H2 . . 119.4 ?
C1 C2 H2 . . 119.4 ?
C2 C3 C4 . . 119.6(4) ?
C2 C3 H3 . . 120.2 ?
C4 C3 H3 . . 120.2 ?
C11 O3 C12 . . 115.8(4) ?
C6 C5 C4 . . 118.7(3) ?
C6 C5 C8 . . 122.9(3) ?
C4 C5 C8 . . 118.4(3) ?
C3 C4 C5 . . 121.2(4) ?
C3 C4 H4 . . 119.4 ?
C5 C4 H4 . . 119.4 ?
N2 C6 C5 . . 119.9(3) ?
N2 C6 C1 . . 120.6(4) ?
C5 C6 C1 . . 119.5(4) ?
C13 O6 C14 . . 122.1(5) ?
O1 C7 N2 . . 127.6(6) ?
O1 C7 H7 . . 116.2 ?
N2 C7 H7 . . 116.2 ?
O2 C8 C5 . . 122.1(3) ?
O2 C8 C9 . . 119.0(3) ?
C5 C8 C9 . . 118.8(3) ?
C8 C9 C10 . . 112.9(3) ?
C8 C9 H9A . . 109.0 ?
C10 C9 H9A . . 109.0 ?
C8 C9 H9AB . . 109.0 ?
C10 C9 H9AB . . 109.0 ?
H9A C9 H9AB . . 107.8 ?
N1 C10 C11 . . 108.0(3) ?
N1 C10 C9 . . 113.2(3) ?
C11 C10 C9 . . 114.1(3) ?
N1 C10 H10 . . 107.1 ?
C11 C10 H10 . . 107.1 ?
C9 C10 H10 . . 107.1 ?
O4 C11 O3 . . 123.8(4) ?
O4 C11 C10 . . 124.9(4) ?
O3 C11 C10 . . 111.3(3) ?
O3 C12 H12A . . 109.5 ?
O3 C12 H12B . . 109.5 ?
H12A C12 H12B . . 109.5 ?
O3 C12 H12C . . 109.5 ?
H12A C12 H12C . . 109.5 ?
H12B C12 H12C . . 109.5 ?
O5 C13 O6 . . 127.7(5) ?
O5 C13 N1 . . 124.2(5) ?
O6 C13 N1 . . 108.1(5) ?
C17 C14 C16 . . 119.9(9) ?
C17 C14 O6 . . 109.7(6) ?
C16 C14 O6 . . 107.7(5) ?
C17 C14 C15 . . 108.9(8) ?
C16 C14 C15 . . 107.9(9) ?
O6 C14 C15 . . 101.2(6) ?
C14 C15 H15A . . 109.5 ?
C14 C15 H15B . . 109.5 ?
H15A C15 H15B . . 109.5 ?
C14 C15 H15C . . 109.5 ?
H15A C15 H15C . . 109.5 ?
H15B C15 H15C . . 109.5 ?
C14 C16 H16A . . 109.5 ?
C14 C16 H16B . . 109.5 ?
H16A C16 H16B . . 109.5 ?
C14 C16 H16C . . 109.5 ?
H16A C16 H16C . . 109.5 ?
H16B C16 H16C . . 109.5 ?
C14 C17 H17A . . 109.5 ?
C14 C17 H17B . . 109.5 ?
H17A C17 H17B . . 109.5 ?
C14 C17 H17C . . 109.5 ?
H17A C17 H17C . . 109.5 ?
H17B C17 H17C . . 109.5 ?

loop_
_geom_bond_atom_site_label_1
_geom_bond_atom_site_label_2
_geom_bond_site_symmetry_2
_geom_bond_distance
_geom_bond_publ_flag
N1 C13 . 1.354(6) ?
N1 C10 . 1.441(5) ?
N1 H1B . 0.86 ?
O1 C7 . 1.196(8) ?
C1 C2 . 1.377(8) ?
C1 C6 . 1.402(6) ?
C1 H1 . 0.93 ?
N2 C7 . 1.352(7) ?
N2 C6 . 1.389(6) ?
N2 H2B . 0.86 ?
O2 C8 . 1.220(5) ?
C2 C3 . 1.370(8) ?
C2 H2 . 0.93 ?
C3 C4 . 1.376(6) ?
C3 H3 . 0.93 ?
O3 C11 . 1.333(5) ?
O3 C12 . 1.450(6) ?
C5 C6 . 1.400(6) ?
C5 C4 . 1.401(6) ?
C5 C8 . 1.490(5) ?
O5 C13 . 1.160(7) ?
C4 H4 . 0.93 ?
O4 C11 . 1.202(5) ?
O6 C13 . 1.348(7) ?
O6 C14 . 1.478(6) ?
C7 H7 . 0.93 ?
C8 C9 . 1.515(5) ?
C9 C10 . 1.537(5) ?
C9 H9A . 0.97 ?
C9 H9AB . 0.97 ?
C10 C11 . 1.511(5) ?
C10 H10 . 0.98 ?
C12 H12A . 0.96 ?
C12 H12B . 0.96 ?
C12 H12C . 0.96 ?
C14 C17 . 1.453(10) ?
C14 C16 . 1.465(9) ?
C14 C15 . 1.490(11) ?
C15 H15A . 0.96 ?
C15 H15B . 0.96 ?
C15 H15C . 0.96 ?
C16 H16A . 0.96 ?
C16 H16B . 0.96 ?
C16 H16C . 0.96 ?
C17 H17A . 0.96 ?
C17 H17B . 0.96 ?
C17 H17C . 0.96 ?

loop_
_geom_hbond_atom_site_label_D
_geom_hbond_atom_site_label_H
_geom_hbond_atom_site_label_A
_geom_hbond_site_symmetry_A
_geom_hbond_distance_DH
_geom_hbond_distance_HA
_geom_hbond_distance_DA
_geom_hbond_angle_DHA
_geom_hbond_publ_flag
N1 H1B O3 4_646 0.86 2.55 3.405(5) 175.0 ?
C1 H1 O1 . 0.93 2.25 2.876(8) 123.9 ?
N2 H2B O2 . 0.86 1.97 2.667(5) 137.5 ?
N2 H2B O4 4_646 0.86 2.61 3.235(5) 130.5 ?
C7 H7 O4 4_646 0.93 2.59 3.239(7) 127.3 ?
C10 H10 O4 4_656 0.98 2.61 3.332(5) 131.0 ?
C16 H16A O5 . 0.96 2.54 3.135(10) 120.6 ?

loop_
_geom_torsion_atom_site_label_1
_geom_torsion_atom_site_label_2
_geom_torsion_atom_site_label_3
_geom_torsion_atom_site_label_4
_geom_torsion_site_symmetry_1
_geom_torsion_site_symmetry_2
_geom_torsion_site_symmetry_3
_geom_torsion_site_symmetry_4
_geom_torsion
_geom_torsion_publ_flag
C6 C1 C2 C3 . . . . 0.7(8) ?
C1 C2 C3 C4 . . . . 1.2(8) ?
C2 C3 C4 C5 . . . . -1.4(7) ?
C6 C5 C4 C3 . . . . -0.1(6) ?
C8 C5 C4 C3 . . . . -179.9(4) ?
C7 N2 C6 C5 . . . . -174.1(8) ?
C7 N2 C6 C1 . . . . 5.7(11) ?
C4 C5 C6 N2 . . . . -178.3(5) ?
C8 C5 C6 N2 . . . . 1.5(6) ?
C4 C5 C6 C1 . . . . 1.9(6) ?
C8 C5 C6 C1 . . . . -178.3(4) ?
C2 C1 C6 N2 . . . . 178.0(5) ?
C2 C1 C6 C5 . . . . -2.2(7) ?
C6 N2 C7 O1 . . . . 2.5(19) ?
C6 C5 C8 O2 . . . . -11.4(6) ?
C4 C5 C8 O2 . . . . 168.4(4) ?
C6 C5 C8 C9 . . . . 168.5(4) ?
C4 C5 C8 C9 . . . . -11.8(5) ?
O2 C8 C9 C10 . . . . 11.2(5) ?
C5 C8 C9 C10 . . . . -168.7(3) ?
C13 N1 C10 C11 . . . . -142.8(4) ?
C13 N1 C10 C9 . . . . 89.9(5) ?
C8 C9 C10 N1 . . . . 60.5(4) ?
C8 C9 C10 C11 . . . . -63.5(4) ?
C12 O3 C11 O4 . . . . 1.8(5) ?
C12 O3 C11 C10 . . . . -175.8(3) ?
N1 C10 C11 O4 . . . . 13.2(5) ?
C9 C10 C11 O4 . . . . 140.0(4) ?
N1 C10 C11 O3 . . . . -169.3(3) ?
C9 C10 C11 O3 . . . . -42.4(4) ?
C14 O6 C13 O5 . . . . 0.9(9) ?
C14 O6 C13 N1 . . . . 178.5(5) ?
C10 N1 C13 O5 . . . . -4.8(8) ?
C10 N1 C13 O6 . . . . 177.5(4) ?
C13 O6 C14 C17 . . . . 61.4(9) ?
C13 O6 C14 C16 . . . . -70.6(9) ?
C13 O6 C14 C15 . . . . 176.3(8) ?
